data_1501880
loop_
_publ_author_name
'Scadeng, Owen'
'Ferguson, Michael J.'
'West, F. G.'

_publ_section_title
;
 Intermolecular [3 + 3]-cycloadditions of azides with the Nazarov
 intermediate.
;
_journal_issue 1
_journal_name_full 'Organic letters'
_journal_page_first 114
_journal_page_last 117
_journal_paper_doi 10.1021/ol102651k
_journal_volume 13
_journal_year 2011
_chemical_formula_moiety 'C28 H29 N O2'
_chemical_formula_sum 'C28 H29 N O2'
_chemical_formula_weight 411.52
_chemical_name_systematic
; 
 ? 
;
_space_group_IT_number 2
_symmetry_cell_setting triclinic
_symmetry_space_group_name_Hall '-P 1'
_symmetry_space_group_name_H-M 'P -1'
_atom_sites_solution_hydrogens geom
_atom_sites_solution_primary direct
_atom_sites_solution_secondary difmap
_audit_creation_method SHELXL-97
_cell_angle_alpha 99.4404(5)
_cell_angle_beta 99.1386(5)
_cell_angle_gamma 107.5372(5)
_cell_formula_units_Z 2
_cell_length_a 8.3049(4)
_cell_length_b 9.4980(4)
_cell_length_c 15.5636(7)
_cell_measurement_reflns_used 4848
_cell_measurement_temperature 173(2)
_cell_measurement_theta_max 27.12
_cell_measurement_theta_min 2.40
_cell_volume 1126.09(9)
_computing_cell_refinement 'Bruker SAINT'
_computing_data_collection 'Bruker APEX2'
_computing_data_reduction 'Bruker SAINT'
_computing_molecular_graphics 'Bruker SHELXTL'
_computing_publication_material 'Bruker SHELXTL'
_computing_structure_refinement 'SHELXL-97 (Sheldrick, 2008)'
_computing_structure_solution 'SHELXD (Schneider & Sheldrick, 2002)'
_diffrn_ambient_temperature 173(2)
_diffrn_measured_fraction_theta_full 0.993
_diffrn_measured_fraction_theta_max 0.993
_diffrn_measurement_device_type 'Bruker APEX-II CCD'
_diffrn_measurement_method '\w scans'
_diffrn_radiation_monochromator graphite
_diffrn_radiation_source 'fine-focus sealed tube'
_diffrn_radiation_type MoK\a
_diffrn_radiation_wavelength 0.71073
_diffrn_reflns_av_R_equivalents 0.0168
_diffrn_reflns_av_sigmaI/netI 0.0244
_diffrn_reflns_limit_h_max 10
_diffrn_reflns_limit_h_min -10
_diffrn_reflns_limit_k_max 12
_diffrn_reflns_limit_k_min -12
_diffrn_reflns_limit_l_max 19
_diffrn_reflns_limit_l_min -19
_diffrn_reflns_number 9595
_diffrn_reflns_theta_full 27.14
_diffrn_reflns_theta_max 27.14
_diffrn_reflns_theta_min 1.36
_exptl_absorpt_coefficient_mu 0.075
_exptl_absorpt_correction_T_max 0.9938
_exptl_absorpt_correction_T_min 0.9626
_exptl_absorpt_correction_type integration
_exptl_absorpt_process_details 'SADABS (Sheldrick, 2008)'
_exptl_crystal_colour colourless
_exptl_crystal_density_diffrn 1.214
_exptl_crystal_density_method 'not measured'
_exptl_crystal_description prism
_exptl_crystal_F_000 440
_exptl_crystal_size_max 0.51
_exptl_crystal_size_mid 0.31
_exptl_crystal_size_min 0.08
_refine_diff_density_max 0.323
_refine_diff_density_min -0.374
_refine_diff_density_rms 0.036
_refine_ls_extinction_method none
_refine_ls_goodness_of_fit_ref 1.053
_refine_ls_hydrogen_treatment constr
_refine_ls_matrix_type full
_refine_ls_number_parameters 281
_refine_ls_number_reflns 4950
_refine_ls_number_restraints 0
_refine_ls_restrained_S_all 1.053
_refine_ls_R_factor_all 0.0501
_refine_ls_R_factor_gt 0.0400
_refine_ls_shift/su_max 0.000
_refine_ls_shift/su_mean 0.000
_refine_ls_structure_factor_coef Fsqd
_refine_ls_weighting_details 'calc w=1/[\s^2^(Fo^2^)+(0.0491P)^2^+0.2700P] where P=(Fo^2^+2Fc^2^)/3'
_refine_ls_weighting_scheme calc
_refine_ls_wR_factor_gt 0.1013
_refine_ls_wR_factor_ref 0.1084
_reflns_number_gt 4047
_reflns_number_total 4950
_reflns_threshold_expression I>2\s(I)
_cod_data_source_file ol102651k_si_002.cif
_cod_data_source_block 10
_cod_depositor_comments
;
The following automatic conversions were performed:

'_symmetry_cell_setting' value 'Triclinic' changed to 'triclinic'
according to /home/saulius/struct/CIF-dictionaries/cif_core.dic
dictionary named 'cif_core.dic' version 2.4.1 from 2010-06-29.

Automatic conversion script
Id: cif_fix_values 1715 2011-07-08 13:25:40Z adriana 
;
_cod_database_code 1501880

loop_
_symmetry_equiv_pos_as_xyz
'x, y, z'
'-x, -y, -z'

loop_
_atom_site_label
_atom_site_type_symbol
_atom_site_fract_x
_atom_site_fract_y
_atom_site_fract_z
_atom_site_U_iso_or_equiv
_atom_site_adp_type
_atom_site_occupancy
_atom_site_symmetry_multiplicity
_atom_site_calc_flag
_atom_site_refinement_flags
O1 O 0.31747(13) 0.06785(12) 0.47944(6) 0.0380(2) Uani 1 1 d .
O2 O 0.55785(10) 0.00920(10) 0.36383(6) 0.0289(2) Uani 1 1 d .
H2O H 0.5912 -0.0042 0.4147 0.043 Uiso 1 1 calc R
N N 0.08567(13) 0.12614(12) 0.32533(7) 0.0269(2) Uani 1 1 d .
H1N H 0.0371 0.0406 0.2848 0.032 Uiso 1 1 d R
C1 C 0.32000(15) 0.06702(14) 0.40156(8) 0.0253(3) Uani 1 1 d .
C2 C 0.37262(15) -0.04717(13) 0.33951(8) 0.0233(2) Uani 1 1 d .
C3 C 0.31830(15) -0.01709(13) 0.24665(7) 0.0215(2) Uani 1 1 d .
H3 H 0.1905 -0.0697 0.2257 0.026 Uiso 1 1 calc R
C4 C 0.35041(15) 0.15507(13) 0.26777(7) 0.0217(2) Uani 1 1 d .
H4 H 0.4786 0.2071 0.2865 0.026 Uiso 1 1 calc R
C5 C 0.27590(15) 0.18168(14) 0.35193(8) 0.0238(3) Uani 1 1 d .
C6 C 0.29944(19) -0.20925(15) 0.34750(9) 0.0358(3) Uani 1 1 d .
H6A H 0.3375 -0.2745 0.3056 0.043 Uiso 1 1 calc R
H6B H 0.1727 -0.2417 0.3335 0.043 Uiso 1 1 calc R
H6C H 0.3406 -0.2168 0.4086 0.043 Uiso 1 1 calc R
C7 C 0.40223(16) -0.06934(13) 0.17403(8) 0.0240(3) Uani 1 1 d .
C8 C 0.30516(19) -0.19287(15) 0.10472(8) 0.0315(3) Uani 1 1 d .
H8 H 0.1887 -0.2465 0.1053 0.038 Uiso 1 1 calc R
C9 C 0.3760(2) -0.23927(17) 0.03441(9) 0.0428(4) Uani 1 1 d .
H9 H 0.3075 -0.3235 -0.0127 0.051 Uiso 1 1 calc R
C10 C 0.5447(2) -0.16353(19) 0.03301(10) 0.0452(4) Uani 1 1 d .
H10 H 0.5933 -0.1949 -0.0149 0.054 Uiso 1 1 calc R
C11 C 0.6430(2) -0.04128(19) 0.10197(10) 0.0425(4) Uani 1 1 d .
H11 H 0.7601 0.0106 0.1016 0.051 Uiso 1 1 calc R
C12 C 0.57290(17) 0.00666(16) 0.17180(9) 0.0329(3) Uani 1 1 d .
H12 H 0.6417 0.0918 0.2183 0.040 Uiso 1 1 calc R
C13 C 0.28523(15) 0.22096(13) 0.19320(8) 0.0233(2) Uani 1 1 d .
C14 C 0.13419(17) 0.14216(15) 0.12825(8) 0.0291(3) Uani 1 1 d .
H14 H 0.0722 0.0399 0.1275 0.035 Uiso 1 1 calc R
C15 C 0.07304(18) 0.21137(16) 0.06442(9) 0.0347(3) Uani 1 1 d .
H15 H -0.0307 0.1565 0.0208 0.042 Uiso 1 1 calc R
C16 C 0.16240(19) 0.35941(17) 0.06416(9) 0.0366(3) Uani 1 1 d .
H16 H 0.1193 0.4072 0.0212 0.044 Uiso 1 1 calc R
C17 C 0.3152(2) 0.43811(16) 0.12680(10) 0.0376(3) Uani 1 1 d .
H17 H 0.3786 0.5394 0.1261 0.045 Uiso 1 1 calc R
C18 C 0.37578(17) 0.36898(15) 0.19068(9) 0.0308(3) Uani 1 1 d .
H18 H 0.4808 0.4237 0.2334 0.037 Uiso 1 1 calc R
C19 C 0.35316(18) 0.34338(15) 0.40704(9) 0.0325(3) Uani 1 1 d .
H19A H 0.3033 0.3521 0.4599 0.039 Uiso 1 1 calc R
H19B H 0.3271 0.4124 0.3710 0.039 Uiso 1 1 calc R
H19C H 0.4790 0.3700 0.4259 0.039 Uiso 1 1 calc R
C20 C -0.01474(17) 0.16078(15) 0.38957(9) 0.0298(3) Uani 1 1 d .
H20A H 0.0564 0.1820 0.4506 0.036 Uiso 1 1 calc R
H20B H -0.1178 0.0704 0.3828 0.036 Uiso 1 1 calc R
C21 C -0.07366(16) 0.29381(15) 0.37964(9) 0.0300(3) Uani 1 1 d .
H21 H -0.1258 0.3298 0.4247 0.036 Uiso 1 1 calc R
C22 C -0.05869(16) 0.36478(15) 0.31321(9) 0.0297(3) Uani 1 1 d .
H22 H -0.0003 0.3315 0.2705 0.036 Uiso 1 1 calc R
C23 C -0.12259(16) 0.48967(14) 0.29827(8) 0.0283(3) Uani 1 1 d .
C24 C -0.17349(18) 0.57476(15) 0.36391(9) 0.0325(3) Uani 1 1 d .
H24 H -0.1674 0.5525 0.4214 0.039 Uiso 1 1 calc R
C25 C -0.23267(19) 0.69095(16) 0.34658(10) 0.0376(3) Uani 1 1 d .
H25 H -0.2666 0.7475 0.3922 0.045 Uiso 1 1 calc R
C26 C -0.24290(19) 0.72546(16) 0.26331(10) 0.0386(3) Uani 1 1 d .
H26 H -0.2844 0.8048 0.2516 0.046 Uiso 1 1 calc R
C27 C -0.1921(2) 0.64334(17) 0.19736(10) 0.0396(3) Uani 1 1 d .
H27 H -0.1985 0.6664 0.1400 0.048 Uiso 1 1 calc R
C28 C -0.13173(18) 0.52709(16) 0.21484(9) 0.0345(3) Uani 1 1 d .
H28 H -0.0960 0.4721 0.1693 0.041 Uiso 1 1 calc R

loop_
_atom_site_aniso_label
_atom_site_aniso_U_11
_atom_site_aniso_U_22
_atom_site_aniso_U_33
_atom_site_aniso_U_23
_atom_site_aniso_U_13
_atom_site_aniso_U_12
O1 0.0456(6) 0.0577(6) 0.0235(5) 0.0145(4) 0.0109(4) 0.0309(5)
O2 0.0215(4) 0.0432(5) 0.0261(5) 0.0152(4) 0.0048(3) 0.0132(4)
N 0.0237(5) 0.0303(6) 0.0262(5) 0.0013(4) 0.0059(4) 0.0112(4)
C1 0.0199(6) 0.0346(7) 0.0222(6) 0.0067(5) 0.0040(4) 0.0103(5)
C2 0.0205(6) 0.0281(6) 0.0241(6) 0.0088(5) 0.0059(5) 0.0102(5)
C3 0.0206(5) 0.0234(6) 0.0216(6) 0.0054(4) 0.0041(4) 0.0094(4)
C4 0.0215(6) 0.0229(6) 0.0213(6) 0.0046(4) 0.0037(4) 0.0090(5)
C5 0.0245(6) 0.0279(6) 0.0203(6) 0.0044(5) 0.0044(5) 0.0112(5)
C6 0.0426(8) 0.0312(7) 0.0353(7) 0.0149(6) 0.0096(6) 0.0105(6)
C7 0.0301(6) 0.0272(6) 0.0215(6) 0.0095(5) 0.0065(5) 0.0168(5)
C8 0.0428(8) 0.0296(7) 0.0262(6) 0.0081(5) 0.0066(6) 0.0176(6)
C9 0.0720(11) 0.0384(8) 0.0272(7) 0.0071(6) 0.0131(7) 0.0305(8)
C10 0.0726(11) 0.0582(10) 0.0323(8) 0.0206(7) 0.0275(8) 0.0476(9)
C11 0.0429(8) 0.0633(10) 0.0429(8) 0.0273(8) 0.0238(7) 0.0335(8)
C12 0.0322(7) 0.0409(8) 0.0318(7) 0.0125(6) 0.0096(5) 0.0175(6)
C13 0.0261(6) 0.0263(6) 0.0217(6) 0.0058(5) 0.0075(5) 0.0138(5)
C14 0.0316(7) 0.0300(7) 0.0259(6) 0.0073(5) 0.0039(5) 0.0111(5)
C15 0.0360(7) 0.0431(8) 0.0257(7) 0.0080(6) 0.0005(5) 0.0173(6)
C16 0.0465(8) 0.0439(8) 0.0312(7) 0.0176(6) 0.0098(6) 0.0269(7)
C17 0.0470(8) 0.0310(7) 0.0405(8) 0.0169(6) 0.0103(6) 0.0162(6)
C18 0.0319(7) 0.0293(7) 0.0307(7) 0.0088(5) 0.0038(5) 0.0102(5)
C19 0.0347(7) 0.0313(7) 0.0276(7) -0.0009(5) 0.0063(5) 0.0099(6)
C20 0.0294(6) 0.0345(7) 0.0305(7) 0.0093(5) 0.0113(5) 0.0146(5)
C21 0.0271(6) 0.0337(7) 0.0307(7) 0.0029(5) 0.0081(5) 0.0139(5)
C22 0.0289(6) 0.0326(7) 0.0293(7) 0.0024(5) 0.0072(5) 0.0146(5)
C23 0.0253(6) 0.0285(6) 0.0293(6) 0.0029(5) 0.0038(5) 0.0093(5)
C24 0.0362(7) 0.0339(7) 0.0291(7) 0.0044(5) 0.0078(5) 0.0154(6)
C25 0.0442(8) 0.0346(7) 0.0368(8) 0.0026(6) 0.0093(6) 0.0201(6)
C26 0.0427(8) 0.0330(7) 0.0438(8) 0.0098(6) 0.0067(6) 0.0187(6)
C27 0.0443(8) 0.0441(8) 0.0342(7) 0.0142(6) 0.0077(6) 0.0180(7)
C28 0.0368(7) 0.0391(7) 0.0300(7) 0.0049(6) 0.0096(6) 0.0168(6)

loop_
_atom_type_symbol
_atom_type_description
_atom_type_scat_dispersion_real
_atom_type_scat_dispersion_imag
_atom_type_scat_source
C C 0.0033 0.0016 'International Tables Vol C Tables 4.2.6.8 and 6.1.1.4'
H H 0.0000 0.0000 'International Tables Vol C Tables 4.2.6.8 and 6.1.1.4'
N N 0.0061 0.0033 'International Tables Vol C Tables 4.2.6.8 and 6.1.1.4'
O O 0.0106 0.0060 'International Tables Vol C Tables 4.2.6.8 and 6.1.1.4'

loop_
_geom_angle_atom_site_label_1
_geom_angle_atom_site_label_2
_geom_angle_atom_site_label_3
_geom_angle
C20 N C5 119.58(10)
O1 C1 C5 124.76(11)
O1 C1 C2 124.74(11)
C5 C1 C2 110.49(9)
O2 C2 C6 112.01(10)
O2 C2 C1 103.63(9)
C6 C2 C1 114.49(10)
O2 C2 C3 107.35(9)
C6 C2 C3 115.53(10)
C1 C2 C3 102.70(9)
C7 C3 C2 117.15(9)
C7 C3 C4 114.26(9)
C2 C3 C4 102.80(9)
C13 C4 C3 117.31(10)
C13 C4 C5 114.15(9)
C3 C4 C5 103.89(9)
N C5 C19 114.04(10)
N C5 C1 104.75(9)
C19 C5 C1 112.89(10)
N C5 C4 108.99(9)
C19 C5 C4 113.46(10)
C1 C5 C4 101.68(9)
C8 C7 C12 118.29(12)
C8 C7 C3 119.54(11)
C12 C7 C3 122.11(11)
C7 C8 C9 121.00(14)
C10 C9 C8 120.19(14)
C9 C10 C11 119.33(13)
C10 C11 C12 120.85(14)
C11 C12 C7 120.34(14)
C18 C13 C14 118.15(11)
C18 C13 C4 118.88(11)
C14 C13 C4 122.93(11)
C15 C14 C13 120.79(12)
C16 C15 C14 120.26(13)
C15 C16 C17 119.69(12)
C16 C17 C18 119.96(13)
C17 C18 C13 121.11(12)
N C20 C21 113.99(10)
C22 C21 C20 125.36(12)
C21 C22 C23 127.20(12)
C24 C23 C28 117.66(12)
C24 C23 C22 123.26(12)
C28 C23 C22 119.08(12)
C25 C24 C23 121.08(13)
C24 C25 C26 120.57(13)
C27 C26 C25 119.40(13)
C26 C27 C28 120.09(13)
C27 C28 C23 121.20(13)

loop_
_geom_bond_atom_site_label_1
_geom_bond_atom_site_label_2
_geom_bond_distance
O1 C1 1.2145(14)
O2 C2 1.4313(14)
N C20 1.4580(15)
N C5 1.4710(15)
C1 C5 1.5307(16)
C1 C2 1.5414(17)
C2 C6 1.5092(17)
C2 C3 1.5427(16)
C3 C7 1.5114(16)
C3 C4 1.5447(16)
C4 C13 1.5080(16)
C4 C5 1.5510(16)
C5 C19 1.5183(17)
C7 C8 1.3887(18)
C7 C12 1.3923(18)
C8 C9 1.3930(19)
C9 C10 1.374(2)
C10 C11 1.381(2)
C11 C12 1.3878(19)
C13 C18 1.3906(17)
C13 C14 1.3924(17)
C14 C15 1.3900(18)
C15 C16 1.379(2)
C16 C17 1.384(2)
C17 C18 1.3880(18)
C20 C21 1.5075(18)
C21 C22 1.3259(19)
C22 C23 1.4743(18)
C23 C24 1.3956(18)
C23 C28 1.3980(19)
C24 C25 1.3837(19)
C25 C26 1.384(2)
C26 C27 1.383(2)
C27 C28 1.391(2)

loop_
_geom_hbond_atom_site_label_D
_geom_hbond_atom_site_label_H
_geom_hbond_atom_site_label_A
_geom_hbond_distance_DH
_geom_hbond_distance_HA
_geom_hbond_distance_DA
_geom_hbond_angle_DHA
_geom_hbond_site_symmetry_A
O2 H2O O1 0.84 1.96 2.7924(12) 168.5 2_656

loop_
_geom_torsion_atom_site_label_1
_geom_torsion_atom_site_label_2
_geom_torsion_atom_site_label_3
_geom_torsion_atom_site_label_4
_geom_torsion
O1 C1 C2 O2 -79.12(14)
C5 C1 C2 O2 99.43(10)
O1 C1 C2 C6 43.18(17)
C5 C1 C2 C6 -138.27(11)
O1 C1 C2 C3 169.21(12)
C5 C1 C2 C3 -12.24(12)
O2 C2 C3 C7 51.05(13)
C6 C2 C3 C7 -74.71(14)
C1 C2 C3 C7 159.93(10)
O2 C2 C3 C4 -75.12(11)
C6 C2 C3 C4 159.12(10)
C1 C2 C3 C4 33.76(11)
C7 C3 C4 C13 61.04(13)
C2 C3 C4 C13 -170.95(9)
C7 C3 C4 C5 -171.94(9)
C2 C3 C4 C5 -43.94(11)
C20 N C5 C19 -41.88(15)
C20 N C5 C1 82.03(12)
C20 N C5 C4 -169.79(10)
O1 C1 C5 N -82.10(14)
C2 C1 C5 N 99.36(10)
O1 C1 C5 C19 42.55(17)
C2 C1 C5 C19 -136.00(11)
O1 C1 C5 C4 164.45(12)
C2 C1 C5 C4 -14.10(12)
C13 C4 C5 N 53.89(13)
C3 C4 C5 N -75.07(11)
C13 C4 C5 C19 -74.35(13)
C3 C4 C5 C19 156.68(10)
C13 C4 C5 C1 164.14(10)
C3 C4 C5 C1 35.18(11)
C2 C3 C7 C8 108.47(13)
C4 C3 C7 C8 -131.24(11)
C2 C3 C7 C12 -74.51(14)
C4 C3 C7 C12 45.78(15)
C12 C7 C8 C9 -0.39(18)
C3 C7 C8 C9 176.75(11)
C7 C8 C9 C10 0.5(2)
C8 C9 C10 C11 0.0(2)
C9 C10 C11 C12 -0.7(2)
C10 C11 C12 C7 0.9(2)
C8 C7 C12 C11 -0.29(18)
C3 C7 C12 C11 -177.34(11)
C3 C4 C13 C18 -148.45(11)
C5 C4 C13 C18 89.71(13)
C3 C4 C13 C14 34.04(16)
C5 C4 C13 C14 -87.80(14)
C18 C13 C14 C15 -1.96(19)
C4 C13 C14 C15 175.56(12)
C13 C14 C15 C16 0.5(2)
C14 C15 C16 C17 1.2(2)
C15 C16 C17 C18 -1.4(2)
C16 C17 C18 C13 -0.1(2)
C14 C13 C18 C17 1.75(19)
C4 C13 C18 C17 -175.88(12)
C5 N C20 C21 98.17(13)
N C20 C21 C22 8.33(19)
C20 C21 C22 C23 176.47(12)
C21 C22 C23 C24 15.5(2)
C21 C22 C23 C28 -165.14(14)
C28 C23 C24 C25 0.7(2)
C22 C23 C24 C25 -179.98(13)
C23 C24 C25 C26 0.1(2)
C24 C25 C26 C27 -0.5(2)
C25 C26 C27 C28 0.1(2)
C26 C27 C28 C23 0.6(2)
C24 C23 C28 C27 -1.0(2)
C22 C23 C28 C27 179.60(13)
